data_8102939
loop_
_publ_author_name
'Richter, K. W.'
'Prots, Yu.'

_publ_section_title
;
Crystal structures of cobalt aluminum silicide, Co~19+x~Al~43+y~Si~12-
y~ (x = -0.14, y = 0.14; x = 0.49, y = -0.49), the \g phase 
in the Co-Al-Si system
;
_journal_issue 2
_journal_name_full 'Zeitschrift f\"ur Kristallographie - New Crystal Structures'
_journal_page_first 115
_journal_page_last 118
_journal_volume 221
_journal_year 2006
_chemical_formula_sum 'Al43.14 Co18.86 Si11.86'
_chemical_formula_weight 2608.64
_space_group_IT_number 15
_symmetry_cell_setting monoclinic
_symmetry_space_group_name_Hall '-C 2yc'
_symmetry_space_group_name_H-M 'C 1 2/c 1'
_atom_sites_solution_primary direct
_atom_sites_solution_secondary difmap
_audit_creation_date 2006-04-17T23:00:00-00:00
_audit_creation_method 'WinGX routine CIF_UPDATE'
_cell_angle_alpha 90
_cell_angle_beta 123.560(10)
_cell_angle_gamma 90
_cell_formula_units_Z 4
_cell_length_a 20.010(2)
_cell_length_b 19.1498(7)
_cell_length_c 12.8227(8)
_cell_measurement_temperature 293(2)
_cell_volume 4094.5(7)
_computing_cell_refinement 'CSD (Akselrud, 1993)'
_computing_data_collection 'CrystalClear (Rigaku Corp., 2000)'
_computing_data_reduction 'CrystalClear (Rigaku Corp., 2000)'
_computing_structure_refinement 'SHELXL-97 (Sheldrick, 1997)'
_diffrn_ambient_temperature 295.15
_diffrn_detector_area_resol_mean 14.6199
_diffrn_measurement_details
;
;
_diffrn_measurement_device 'Rigaku AFC7'
_diffrn_measurement_method oscillation
_diffrn_radiation_detector 'Mercury CCD'
_diffrn_radiation_monochromator 'Graphite Monochromator'
_diffrn_radiation_source 'Sealed Tube'
_diffrn_radiation_type MoK\a
_diffrn_radiation_wavelength 0.7107
_diffrn_reflns_av_R_equivalents 0.031
_diffrn_reflns_limit_h_max 28
_diffrn_reflns_limit_h_min -30
_diffrn_reflns_limit_k_max 29
_diffrn_reflns_limit_k_min -29
_diffrn_reflns_limit_l_max 19
_diffrn_reflns_limit_l_min -18
_diffrn_reflns_number 21130
_diffrn_reflns_reduction_process 'Lp corrections applied'
_diffrn_reflns_theta_max 33.00
_diffrn_reflns_theta_min 2.44
_diffrn_source_current 40.0000
_diffrn_source_power 2.0000
_diffrn_source_voltage 50.0000
_exptl_absorpt_coefficient_mu 8.714
_exptl_absorpt_correction_T_max 1.0000
_exptl_absorpt_correction_T_min 0.7599
_exptl_absorpt_correction_type multi-scan
_exptl_crystal_colour metallic
_exptl_crystal_density_diffrn 4.232
_exptl_crystal_density_method 'not measured'
_exptl_crystal_description irregular
_exptl_crystal_F_000 4945
_exptl_crystal_size_max 0.175
_exptl_crystal_size_mid 0.080
_exptl_crystal_size_min 0.065
_refine_diff_density_max 2.579
_refine_diff_density_min -1.586
_refine_ls_extinction_method none
_refine_ls_goodness_of_fit_ref 1.152
_refine_ls_matrix_type full
_refine_ls_number_parameters 340
_refine_ls_number_reflns 7439
_refine_ls_number_restraints 0
_refine_ls_restrained_S_all 1.152
_refine_ls_R_factor_gt 0.035
_refine_ls_shift/su_max 0.003
_refine_ls_structure_factor_coef Fsqd
_refine_ls_weighting_details 'calc w=1/[\s^2^(Fo^2^)+(0.0263P)^2^+22.4173P] where P=(Fo^2^+2Fc^2^)/3'
_refine_ls_weighting_scheme calc
_refine_ls_wR_factor_ref 0.079
_reflns_number_gt 6655
_reflns_number_total 7439
_reflns_threshold_expression >2sigma(I)
_cod_data_source_file 409871.cff
_cod_data_source_block AlCoSi_2
_cod_depositor_comments
;
The following automatic conversions were performed:
'_exptl_absorpt_correction_type' value 'Multi-scan' changed to
'multi-scan' according to
'/home/saulius/struct/CIF-dictionaries/cif_core.dic' dictionary named
'cif_core.dic' version 2.4.1 from 2010-06-29.

Automatic conversion script
Id: cif_fix_enum 1555 2011-01-17 13:19:09Z saulius 
;
_cod_original_cell_volume 4094.5(5)
_cod_original_sg_symbol_H-M C12/c1
_cod_database_code 8102939

loop_
_space_group_symop_id
_space_group_symop_operation_xyz
1 'x, y, z'
2 '-x, y, -z+1/2'
3 'x+1/2, y+1/2, z'
4 '-x+1/2, y+1/2, -z+1/2'
5 '-x, -y, -z'
6 'x, -y, z-1/2'
7 '-x+1/2, -y+1/2, -z'
8 'x+1/2, -y+1/2, z-1/2'

loop_
_atom_site_label
_atom_site_type_symbol
_atom_site_symmetry_multiplicity
_atom_site_Wyckoff_symbol
_atom_site_fract_x
_atom_site_fract_y
_atom_site_fract_z
_atom_site_U_iso_or_equiv
_atom_site_adp_type
_atom_site_occupancy
_atom_site_calc_flag
_atom_site_refinement_flags
_atom_site_disorder_group
_atom_site_disorder_assembly
Co1 Co 8 f 0.68390(2) 0.480216(19) 0.81530(4) 0.00943(7) Uani 1 d . . .
Co2 Co 8 f 0.56605(3) 0.29179(2) 0.55130(4) 0.01151(8) Uani 1 d . . .
Co3 Co 8 f 0.63720(2) 0.281567(18) 0.92616(3) 0.00620(7) Uani 1 d . . .
Co4 Co 8 f 0.07493(2) 0.597703(18) 0.04170(3) 0.00783(7) Uani 1 d . . .
Co5 Co 8 f 0.57770(2) 0.47623(2) 0.04918(4) 0.01012(8) Uani 1 d . . .
Co6 Co 8 f 0.31510(2) 0.288921(19) 0.18086(4) 0.00845(7) Uani 1 d . . .
Co7 Co 8 f 0.83271(3) 0.90603(2) 0.88581(4) 0.00800(11) Uani 0.9308(19) d P . .
Co8 Co 4 e 0.5 0.59701(3) 0.75 0.00850(10) Uani 1 d S . .
Co9 Co 8 f 0.82104(2) 0.589824(18) 0.69962(3) 0.00718(7) Uani 1 d . . .
Co10 Co 8 f 0.61451(2) 0.098318(18) 0.40112(3) 0.00620(7) Uani 1 d . . .
Si1 Si 4 e 0.5 0.16617(5) 0.25 0.00710(17) Uani 1 d S . .
Si2 Si 4 e 0 0.46804(5) 0.75 0.00775(18) Uani 1 d S . .
Si3 Si 8 f 0.24855(4) 0.28292(4) 0.58442(7) 0.00702(13) Uani 1 d . . .
Si4 Si 8 f 0.28137(5) 0.48166(4) 0.32596(7) 0.00875(13) Uani 1 d . . .
Si5 Si 8 f 0.77969(5) 0.39701(4) 0.83303(7) 0.01062(14) Uani 1 d . . .
Si6 Si 8 f 0.47493(5) 0.59306(4) 0.53411(7) 0.00882(13) Uani 1 d . . .
Si7 Si 8 f 0.74851(7) 0.90919(7) 0.96177(13) 0.0276(3) Uani 0.9308(19) d P . .
Al1 Al 8 f 0.96992(5) 0.58897(4) 0.82462(8) 0.00789(14) Uani 1 d . . .
Al2 Al 8 f 0.37575(5) 0.16806(4) 0.26325(8) 0.00892(15) Uani 1 d . . .
Al3 Al 8 f 0.12923(5) 0.28703(4) 0.23645(8) 0.00874(15) Uani 1 d . . .
Al4 Al 8 f 0.87898(5) 0.47373(4) 0.76986(8) 0.00902(15) Uani 1 d . . .
Al5 Al 8 f 0.46534(5) 0.28735(4) 0.32108(8) 0.00771(14) Uani 1 d . . .
Al6 Al 8 f 0.71646(5) 0.28741(4) 0.67432(8) 0.00722(14) Uani 1 d . . .
Al7 Al 8 f 0.7459(10) 0.9040(10) 0.902(2) 0.0276(3) Uani 0.0692(19) d P . .
Al8 Al 8 f 0.54710(6) 0.17019(5) 0.47909(8) 0.01256(16) Uani 1 d . . .
Al9 Al 8 f 0.37261(5) 0.40350(4) 0.25928(8) 0.00737(14) Uani 1 d . . .
Al10 Al 8 f 0.61682(5) 0.66546(4) 0.92079(8) 0.00859(15) Uani 1 d . . .
Al11 Al 8 f 0.46601(5) 0.48159(4) 0.82104(8) 0.00890(15) Uani 1 d . . .
Al12 Al 8 f 0.11932(5) 0.35099(4) 0.40955(8) 0.00990(15) Uani 1 d . . .
Al13 Al 8 f 0.21082(6) 0.10256(4) 0.48350(8) 0.01017(15) Uani 1 d . . .
Al14 Al 8 f 0.38143(5) 0.47964(4) 0.08241(8) 0.00934(15) Uani 1 d . . .
Al15 Al 8 f 0.81403(7) 0.71131(5) 0.02527(9) 0.0184(2) Uani 1 d . . .
Al16 Al 8 f 0.17056(6) 0.48048(5) 0.47546(9) 0.01671(19) Uani 1 d . . .
Al17 Al 8 f 0.54772(6) 0.03229(5) 0.48246(9) 0.01214(16) Uani 1 d . . .
Al18 Al 4 e 0.5 0.26835(8) 0.75 0.0187(3) Uani 1 d S . .
Al19 Al 8 f 0.20657(5) 0.17796(4) 0.65519(8) 0.00966(15) Uani 1 d . . .
Al20 Al 8 f 0.20478(6) 0.39717(5) 0.13166(8) 0.01417(17) Uani 1 d . . .
Al21 Al 8 f 0.56156(6) 0.23146(5) 0.00517(10) 0.01595(18) Uani 1 d . . .
Al22 Al 8 f 0.11239(5) 0.13989(4) 0.24295(8) 0.01095(16) Uani 1 d . . .
Al23 Al 8 f 0.05492(6) 0.13182(5) 0.43759(9) 0.01520(18) Uani 1 d . . .

loop_
_atom_site_aniso_label
_atom_site_aniso_U_11
_atom_site_aniso_U_22
_atom_site_aniso_U_33
_atom_site_aniso_U_23
_atom_site_aniso_U_13
_atom_site_aniso_U_12
Co1 0.00955(17) 0.00961(16) 0.01085(16) 0.00271(12) 0.00672(14) 0.00244(13)
Co2 0.01219(18) 0.00858(16) 0.00648(16) 0.00046(11) 0.00059(14) -0.00412(13)
Co3 0.00583(15) 0.00592(14) 0.00690(15) 0.00036(11) 0.00354(13) 0.00021(12)
Co4 0.00939(17) 0.00673(15) 0.00792(16) -0.00006(11) 0.00514(14) -0.00096(12)
Co5 0.00935(17) 0.00984(16) 0.01028(16) 0.00071(12) 0.00486(14) -0.00053(13)
Co6 0.00738(16) 0.00893(15) 0.00990(16) -0.00252(12) 0.00533(14) -0.00118(12)
Co7 0.00815(19) 0.00727(18) 0.00783(18) 0.00004(12) 0.00395(15) 0.00065(13)
Co8 0.0075(2) 0.0099(2) 0.0071(2) 0 0.00346(19) 0
Co9 0.00717(16) 0.00701(15) 0.00738(15) 0.00008(11) 0.00403(13) 0.00033(12)
Co10 0.00557(15) 0.00574(14) 0.00625(15) 0.00008(11) 0.00262(13) -0.00002(11)
Si1 0.0070(4) 0.0071(4) 0.0066(4) 0 0.0033(4) 0
Si2 0.0070(4) 0.0081(4) 0.0083(4) 0 0.0043(4) 0
Si3 0.0055(3) 0.0072(3) 0.0074(3) -0.0003(2) 0.0030(3) -0.0006(2)
Si4 0.0079(3) 0.0093(3) 0.0094(3) -0.0010(2) 0.0050(3) -0.0016(3)
Si5 0.0086(3) 0.0119(3) 0.0102(3) -0.0008(2) 0.0045(3) 0.0008(3)
Si6 0.0078(3) 0.0082(3) 0.0098(3) -0.0002(2) 0.0044(3) 0.0008(3)
Si7 0.0123(5) 0.0408(7) 0.0307(6) -0.0010(5) 0.0125(5) -0.0013(4)
Al1 0.0051(3) 0.0103(3) 0.0067(3) 0.0009(3) 0.0023(3) -0.0006(3)
Al2 0.0089(4) 0.0094(3) 0.0084(3) 0.0010(3) 0.0047(3) 0.0002(3)
Al3 0.0088(4) 0.0078(3) 0.0085(4) -0.0005(3) 0.0041(3) 0.0013(3)
Al4 0.0097(4) 0.0078(3) 0.0099(4) 0.0012(3) 0.0056(3) 0.0001(3)
Al5 0.0073(4) 0.0079(3) 0.0063(3) 0.0004(3) 0.0028(3) -0.0008(3)
Al6 0.0073(4) 0.0065(3) 0.0085(3) 0.0005(2) 0.0047(3) 0.0009(3)
Al7 0.0123(5) 0.0408(7) 0.0307(6) -0.0010(5) 0.0125(5) -0.0013(4)
Al8 0.0133(4) 0.0131(4) 0.0110(4) -0.0005(3) 0.0066(3) 0.0045(3)
Al9 0.0071(4) 0.0062(3) 0.0081(3) -0.0004(2) 0.0038(3) -0.0001(3)
Al10 0.0083(4) 0.0094(3) 0.0071(3) 0.0005(3) 0.0037(3) -0.0009(3)
Al11 0.0076(4) 0.0087(3) 0.0077(3) 0.0003(3) 0.0025(3) 0.0003(3)
Al12 0.0121(4) 0.0088(3) 0.0105(4) 0.0002(3) 0.0073(3) 0.0005(3)
Al13 0.0110(4) 0.0093(4) 0.0083(4) -0.0007(3) 0.0041(3) 0.0015(3)
Al14 0.0112(4) 0.0097(4) 0.0089(4) -0.0002(3) 0.0066(3) 0.0011(3)
Al15 0.0285(5) 0.0104(4) 0.0083(4) 0.0002(3) 0.0052(4) 0.0079(4)
Al16 0.0225(5) 0.0105(4) 0.0125(4) 0.0017(3) 0.0067(4) 0.0071(4)
Al17 0.0137(4) 0.0119(4) 0.0141(4) 0.0019(3) 0.0098(3) -0.0013(3)
Al18 0.0083(6) 0.0198(6) 0.0161(6) 0 -0.0007(5) 0
Al19 0.0115(4) 0.0097(3) 0.0084(3) 0.0004(3) 0.0060(3) -0.0002(3)
Al20 0.0125(4) 0.0193(4) 0.0069(4) -0.0011(3) 0.0030(3) 0.0013(3)
Al21 0.0206(5) 0.0123(4) 0.0259(5) 0.0037(3) 0.0197(4) 0.0017(3)
Al22 0.0112(4) 0.0093(4) 0.0099(4) 0.0000(3) 0.0043(3) -0.0003(3)
Al23 0.0114(4) 0.0138(4) 0.0166(4) 0.0030(3) 0.0053(4) -0.0047(3)

loop_
_atom_type_symbol
_atom_type_description
_atom_type_scat_dispersion_real
_atom_type_scat_dispersion_imag
_atom_type_scat_source
Al Al 0.0645 0.0514 'International Tables Vol C Tables 4.2.6.8 and 6.1.1.4'
Si Si 0.0817 0.0704 'International Tables Vol C Tables 4.2.6.8 and 6.1.1.4'
Co Co 0.3494 0.9721 'International Tables Vol C Tables 4.2.6.8 and 6.1.1.4'
